data_2102462
loop_
_publ_author_name
'Marsh, Richard E.'

_publ_section_title
;
 Space group <i>Cc</i>: an update
;
_journal_issue 2
_journal_name_full 'Acta Crystallographica Section B'
_journal_page_first 252
_journal_page_last 253
_journal_paper_doi 10.1107/S0108768104003878
_journal_volume 60
_journal_year 2004
_chemical_formula_moiety 'C28 H36 O3 Fe2'
_chemical_formula_sum 'C28 H36 Fe2 O3'
_space_group_crystal_system orthorhombic
_space_group_IT_number 43
_symmetry_space_group_name_H-M 'F d d 2'
_audit_creation_method CRYM
_cell_angle_alpha 90
_cell_angle_beta 90
_cell_angle_gamma 90
_cell_formula_units_Z 16
_cell_length_a 16.6980
_cell_length_b 64.7400
_cell_length_c 9.5920
_cell_volume 10369.226
_cod_data_source_file bk0142.cif
_cod_data_source_block ZAPHON01
_cod_depositor_comments
;
 Marking attached hydrogen atoms.

 Antanas Vaitkus,
 2017-08-05

 Adding the _cell_formula_units_Z data item.

 Antanas Vaitkus,
 2017-08-05

  Added moiety chemical formula from Marsh (2004) paper.
  The summary chemical formula is calculated from moiety formula using
  AdHocParser
  (svn://www.crystallography.net/cod-tools/trunk/Formulae/AdHocParser.yp,
  revision 1441.)

  Andrius Merkys
  2013-11-11
;
_cod_original_sg_symbol_H-M Fdd2
_cod_database_code 2102462

loop_
_atom_site_label
_atom_site_type_symbol
_atom_site_fract_x
_atom_site_fract_y
_atom_site_fract_z
_atom_site_attached_hydrogens
Fe1 Fe 0.41510 0.32449 0.07760 0
Fe2 Fe 0.56423 0.31585 0.09907 0
O1 O 0.39425 0.34100 0.35665 0
O2 O 0.58700 0.30135 -0.18170 0
O3 O 0.52592 0.35750 0.00513 0
C1 C 0.46750 0.29955 0.14550 0
C2 C 0.44800 0.28225 0.19450 0
C3 C 0.42250 0.26390 0.24700 0
C4 C 0.40150 0.24600 0.15750 3
C5 C 0.41375 0.25965 0.39775 3
C6 C 0.40525 0.33450 0.24925 0
C7 C 0.57450 0.30715 -0.06850 0
C8 C 0.50950 0.34080 0.04400 0
C9 C 0.36350 0.30790 -0.09650 0
C10 C 0.38025 0.32870 -0.13675 0
C11 C 0.33775 0.34245 -0.04925 0
C12 C 0.29250 0.33030 0.04500 0
C13 C 0.30750 0.30890 0.01700 0
C14 C 0.39000 0.28845 -0.16250 3
C15 C 0.42975 0.33495 -0.25975 3
C16 C 0.33675 0.36555 -0.06175 3
C17 C 0.23225 0.33855 0.14675 3
C18 C 0.26575 0.29135 0.08775 3
C19 C 0.67350 0.33180 0.14850 0
C20 C 0.62000 0.33355 0.26200 0
C21 C 0.60300 0.31405 0.31550 0
C22 C 0.64375 0.29910 0.23175 0
C23 C 0.68700 0.31015 0.12900 0
C24 C 0.71100 0.34895 0.06750 3
C25 C 0.59625 0.35425 0.32475 3
C26 C 0.55625 0.30890 0.44225 3
C27 C 0.64575 0.27600 0.25225 3
C28 C 0.74650 0.30135 0.02600 3
